data_7227443
loop_
_publ_author_name
'Al-Khafaji, Yahya F.'
'Elsegood, Mark R. J.'
'Frese, Josef W. A.'
'Redshaw, Carl'

_publ_section_title
;
 Ring opening polymerization of lactides and lactones by multimetallic
 alkyl zinc complexes derived from the acids Ph2C(X)CO2H (X = OH, NH2)
;
_journal_issue 8
_journal_name_full 'RSC Adv.'
_journal_page_first 4510
_journal_paper_doi 10.1039/C6RA26746G
_journal_volume 7
_journal_year 2017
_chemical_formula_moiety 'C4 H6 Cl2 N2 Zn'
_chemical_formula_sum 'C4 H6 Cl2 N2 Zn'
_chemical_formula_weight 218.38
_chemical_name_systematic
; 
 ? 
;
_space_group_crystal_system orthorhombic
_space_group_IT_number 62
_space_group_name_Hall '-P 2ac 2n'
_space_group_name_H-M_alt 'P n m a'
_symmetry_space_group_name_Hall '-P 2ac 2n'
_symmetry_space_group_name_H-M 'P n m a'
_atom_sites_solution_hydrogens geom
_atom_sites_solution_primary direct
_atom_sites_solution_secondary difmap
_audit_creation_method SHELXL-2014/7
_audit_update_record
;
2016-11-11 deposited with the CCDC.
2016-12-19 downloaded from the CCDC.
;
_cell_angle_alpha 90
_cell_angle_beta 90
_cell_angle_gamma 90
_cell_formula_units_Z 4
_cell_length_a 12.7113(11)
_cell_length_b 9.9296(8)
_cell_length_c 6.5812(6)
_cell_measurement_reflns_used 4598
_cell_measurement_temperature 150(2)
_cell_measurement_theta_max 31.39
_cell_measurement_theta_min 3.21
_cell_volume 830.67(12)
_computing_cell_refinement 'Bruker SAINT'
_computing_data_collection 'Bruker APEX 2'
_computing_data_reduction 'Bruker SAINT'
_computing_molecular_graphics 'Bruker SHELXTL'
_computing_publication_material 'Bruker SHELXTL and local programs'
_computing_structure_refinement 'SHELXL-2014/7 (Sheldrick, 2014)'
_computing_structure_solution 'SHELXS (Sheldrick, 2008)'
_diffrn_ambient_temperature 150(2)
_diffrn_measured_fraction_theta_full 0.999
_diffrn_measured_fraction_theta_max 0.971
_diffrn_measurement_device_type 'Bruker APEX 2 CCD diffractometer'
_diffrn_measurement_method '\w rotation with narrow frames'
_diffrn_radiation_monochromator graphite
_diffrn_radiation_type MoK\a
_diffrn_radiation_wavelength 0.71073
_diffrn_reflns_av_R_equivalents 0.0268
_diffrn_reflns_av_unetI/netI 0.0177
_diffrn_reflns_Laue_measured_fraction_full 0.999
_diffrn_reflns_Laue_measured_fraction_max 0.971
_diffrn_reflns_limit_h_max 18
_diffrn_reflns_limit_h_min -18
_diffrn_reflns_limit_k_max 14
_diffrn_reflns_limit_k_min -14
_diffrn_reflns_limit_l_max 9
_diffrn_reflns_limit_l_min -9
_diffrn_reflns_number 9419
_diffrn_reflns_point_group_measured_fraction_full 0.999
_diffrn_reflns_point_group_measured_fraction_max 0.971
_diffrn_reflns_theta_full 25.242
_diffrn_reflns_theta_max 31.711
_diffrn_reflns_theta_min 3.205
_exptl_absorpt_coefficient_mu 3.518
_exptl_absorpt_correction_T_max 0.401
_exptl_absorpt_correction_T_min 0.154
_exptl_absorpt_correction_type multi-scan
_exptl_absorpt_process_details 'SADABS v2004/1, Sheldrick, G.M., (2004)'
_exptl_crystal_colour colourless
_exptl_crystal_density_diffrn 1.746
_exptl_crystal_density_method 'not measured'
_exptl_crystal_description block
_exptl_crystal_F_000 432
_exptl_crystal_recrystallization_method 'Re-crystallisation from solvent: acetonitrile'
_exptl_crystal_size_max 0.750
_exptl_crystal_size_mid 0.360
_exptl_crystal_size_min 0.260
_refine_diff_density_max 0.356
_refine_diff_density_min -0.304
_refine_diff_density_rms 0.066
_refine_ls_extinction_coef 0.0047(9)
_refine_ls_extinction_expression Fc^*^=kFc[1+0.001xFc^2^\l^3^/sin(2\q)]^-1/4^
_refine_ls_extinction_method 'SHELXL-2014/7 (Sheldrick 2014)'
_refine_ls_goodness_of_fit_ref 1.042
_refine_ls_hydrogen_treatment constr
_refine_ls_matrix_type full
_refine_ls_number_parameters 48
_refine_ls_number_reflns 1440
_refine_ls_number_restraints 0
_refine_ls_restrained_S_all 1.042
_refine_ls_R_factor_all 0.0236
_refine_ls_R_factor_gt 0.0199
_refine_ls_shift/su_max 0.000
_refine_ls_shift/su_mean 0.000
_refine_ls_structure_factor_coef Fsqd
_refine_ls_weighting_details 'w=1/[\s^2^(Fo^2^)+(0.0326P)^2^+0.1445P] where P=(Fo^2^+2Fc^2^)/3'
_refine_ls_weighting_scheme calc
_refine_ls_wR_factor_gt 0.0535
_refine_ls_wR_factor_ref 0.0550
_reflns_Friedel_coverage 0.000
_reflns_number_gt 1284
_reflns_number_total 1440
_reflns_threshold_expression 'I > 2\s(I)'
_cod_data_source_file c6ra26746g2.cif
_cod_data_source_block ZnCl2_NCMe_2
_cod_database_code 7227443
_shelx_shelxl_version_number 2014/7
_shelx_space_group_comment
; 
The symmetry employed for this shelxl refinement is uniquely defined 
by the following loop, which should always be used as a source of 
symmetry information in preference to the above space-group names. 
They are only intended as comments. 
;
_shelx_estimated_absorpt_t_min 0.178
_shelx_estimated_absorpt_t_max 0.462

loop_
_space_group_symop_operation_xyz
'x, y, z'
'-x+1/2, -y, z+1/2'
'-x, y+1/2, -z'
'x+1/2, -y+1/2, -z+1/2'
'-x, -y, -z'
'x-1/2, y, -z-1/2'
'x, -y-1/2, z'
'-x-1/2, y-1/2, z-1/2'

loop_
_atom_site_label
_atom_site_type_symbol
_atom_site_fract_x
_atom_site_fract_y
_atom_site_fract_z
_atom_site_U_iso_or_equiv
_atom_site_adp_type
_atom_site_occupancy
_atom_site_site_symmetry_order
_atom_site_calc_flag
_atom_site_refinement_flags_posn
_atom_site_refinement_flags_adp
_atom_site_refinement_flags_occupancy
Zn1 Zn -0.00442(2) 0.7500 0.02710(3) 0.01885(8) Uani 1 2 d S T P
Cl1 Cl 0.16770(3) 0.7500 0.06882(7) 0.02658(11) Uani 1 2 d S T P
Cl2 Cl -0.07286(3) 0.7500 -0.28045(7) 0.02859(11) Uani 1 2 d S T P
N1 N -0.06948(8) 0.59818(11) 0.19414(16) 0.0257(2) Uani 1 1 d . . .
C1 C -0.11310(9) 0.52971(12) 0.30286(18) 0.0219(2) Uani 1 1 d . . .
C2 C -0.17016(12) 0.44330(15) 0.4417(2) 0.0331(3) Uani 1 1 d . . .
H2A H -0.2032 0.4983 0.5476 0.050 Uiso 1 1 calc R U .
H2B H -0.1213 0.3792 0.5044 0.050 Uiso 1 1 calc R U .
H2C H -0.2246 0.3939 0.3670 0.050 Uiso 1 1 calc R U .

loop_
_atom_site_aniso_label
_atom_site_aniso_U_11
_atom_site_aniso_U_22
_atom_site_aniso_U_33
_atom_site_aniso_U_23
_atom_site_aniso_U_13
_atom_site_aniso_U_12
Zn1 0.01889(11) 0.02056(12) 0.01710(12) 0.000 0.00129(6) 0.000
Cl1 0.01905(19) 0.0309(2) 0.0298(2) 0.000 0.00003(15) 0.000
Cl2 0.0320(2) 0.0330(2) 0.02072(18) 0.000 -0.00595(16) 0.000
N1 0.0271(5) 0.0253(5) 0.0248(5) 0.0016(4) 0.0016(4) -0.0018(4)
C1 0.0219(5) 0.0218(5) 0.0219(5) -0.0006(4) 0.0002(4) 0.0007(4)
C2 0.0403(8) 0.0268(6) 0.0323(7) 0.0065(5) 0.0120(6) -0.0049(5)

loop_
_atom_type_symbol
_atom_type_description
_atom_type_scat_dispersion_real
_atom_type_scat_dispersion_imag
_atom_type_scat_source
C C 0.0033 0.0016 'International Tables Vol C Tables 4.2.6.8 and 6.1.1.4'
H H 0.0000 0.0000 'International Tables Vol C Tables 4.2.6.8 and 6.1.1.4'
N N 0.0061 0.0033 'International Tables Vol C Tables 4.2.6.8 and 6.1.1.4'
Cl Cl 0.1484 0.1585 'International Tables Vol C Tables 4.2.6.8 and 6.1.1.4'
Zn Zn 0.2839 1.4301 'International Tables Vol C Tables 4.2.6.8 and 6.1.1.4'

loop_
_geom_angle_atom_site_label_1
_geom_angle_atom_site_label_2
_geom_angle_atom_site_label_3
_geom_angle
_geom_angle_site_symmetry_1
_geom_angle_site_symmetry_3
N1 Zn1 N1 95.24(6) . 7_575
N1 Zn1 Cl2 109.57(3) . .
N1 Zn1 Cl2 109.57(3) 7_575 .
N1 Zn1 Cl1 109.57(3) . .
N1 Zn1 Cl1 109.57(3) 7_575 .
Cl2 Zn1 Cl1 120.408(19) . .
C1 N1 Zn1 169.27(10) . .
N1 C1 C2 179.21(14) . .
C1 C2 H2A 109.5 . .
C1 C2 H2B 109.5 . .
H2A C2 H2B 109.5 . .
C1 C2 H2C 109.5 . .
H2A C2 H2C 109.5 . .
H2B C2 H2C 109.5 . .

loop_
_geom_bond_atom_site_label_1
_geom_bond_atom_site_label_2
_geom_bond_distance
_geom_bond_site_symmetry_2
Zn1 N1 2.0408(11) .
Zn1 N1 2.0409(11) 7_575
Zn1 Cl2 2.2031(5) .
Zn1 Cl1 2.2051(5) .
N1 C1 1.1320(15) .
C1 C2 1.4482(17) .
C2 H2A 0.9800 .
C2 H2B 0.9800 .
C2 H2C 0.9800 .
